data_7122537
loop_
_publ_author_name
'Du, Juan'
'Jiang, Yang-Jie'
'Suo, Jia-Jia'
'Wu, Wen-Qiong'
'Liu, Xiu-Yan'
'Chen, Di'
'Ding, Chang-Hua'
'Wei, Yin'
'Hou, Xue-Long'

_publ_section_title
;
 Trisubstituted alkenes with a single activator as dipolarophiles in a
 highly diastereo- and enantioselective [3+2] cycloaddition with vinyl
 epoxides under Pd-catalysis.
;
_journal_issue 93
_journal_name_full 'Chemical communications (Cambridge, England)'
_journal_page_first 13143
_journal_page_last 13146
_journal_paper_doi 10.1039/c8cc07996j
_journal_volume 54
_journal_year 2018
_chemical_absolute_configuration ad
_chemical_formula_sum 'C20 H20 Br N O2'
_chemical_formula_weight 386.28
_space_group_crystal_system monoclinic
_space_group_IT_number 4
_space_group_name_Hall 'P 2yb'
_space_group_name_H-M_alt 'P 1 21 1'
_symmetry_space_group_name_Hall 'P 2yb'
_symmetry_space_group_name_H-M 'P 1 21 1'
_atom_sites_solution_hydrogens mixed
_audit_creation_method SHELXL-2013
_audit_update_record
;
2018-09-30 deposited with the CCDC.
2018-10-30 downloaded from the CCDC.
;
_cell_angle_alpha 90
_cell_angle_beta 98.052(4)
_cell_angle_gamma 90
_cell_formula_units_Z 2
_cell_length_a 10.901(2)
_cell_length_b 6.2481(11)
_cell_length_c 13.318(2)
_cell_measurement_reflns_used 1621
_cell_measurement_temperature 293(2)
_cell_measurement_theta_max 43.937
_cell_measurement_theta_min 4.530
_cell_volume 898.2(3)
_computing_cell_refinement 'Bruker SMART'
_computing_data_collection 'Bruker SMART'
_computing_data_reduction 'Bruker SHELXTL'
_computing_molecular_graphics 'Bruker SHELXTL'
_computing_publication_material 'Bruker SHELXTL'
_computing_structure_refinement 'SHELXL-2013 (Sheldrick, 2013)'
_computing_structure_solution 'Bruker SHELXTL'
_diffrn_ambient_temperature 293(2)
_diffrn_measured_fraction_theta_full 0.999
_diffrn_measured_fraction_theta_max 0.999
_diffrn_measurement_device_type 'CCD area detector'
_diffrn_measurement_method 'phi and omega scans'
_diffrn_radiation_type MoK\a
_diffrn_radiation_wavelength 0.71073
_diffrn_reflns_av_R_equivalents 0.0344
_diffrn_reflns_av_unetI/netI 0.0764
_diffrn_reflns_Laue_measured_fraction_full 0.999
_diffrn_reflns_Laue_measured_fraction_max 0.999
_diffrn_reflns_limit_h_max 13
_diffrn_reflns_limit_h_min -8
_diffrn_reflns_limit_k_max 7
_diffrn_reflns_limit_k_min -7
_diffrn_reflns_limit_l_max 16
_diffrn_reflns_limit_l_min -16
_diffrn_reflns_number 5164
_diffrn_reflns_point_group_measured_fraction_full 0.975
_diffrn_reflns_point_group_measured_fraction_max 0.974
_diffrn_reflns_theta_full 25.242
_diffrn_reflns_theta_max 25.496
_diffrn_reflns_theta_min 1.887
_exptl_absorpt_coefficient_mu 2.300
_exptl_absorpt_correction_T_max 0.7456
_exptl_absorpt_correction_T_min 0.6170
_exptl_absorpt_correction_type multi-scan
_exptl_absorpt_process_details sadabs
_exptl_crystal_colour colorless
_exptl_crystal_density_diffrn 1.428
_exptl_crystal_description prismatic
_exptl_crystal_F_000 396
_exptl_crystal_size_max 0.200
_exptl_crystal_size_mid 0.100
_exptl_crystal_size_min 0.050
_refine_diff_density_max 0.641
_refine_diff_density_min -0.237
_refine_diff_density_rms 0.053
_refine_ls_abs_structure_details
; 
 Flack x determined using 938 quotients [(I+)-(I-)]/[(I+)+(I-)] 
 (Parsons and Flack (2004), Acta Cryst. A60, s61). 
;
_refine_ls_abs_structure_Flack 0.031(10)
_refine_ls_extinction_method none
_refine_ls_goodness_of_fit_ref 0.976
_refine_ls_hydrogen_treatment mixed
_refine_ls_matrix_type full
_refine_ls_number_parameters 222
_refine_ls_number_reflns 3261
_refine_ls_number_restraints 1
_refine_ls_restrained_S_all 0.976
_refine_ls_R_factor_all 0.0562
_refine_ls_R_factor_gt 0.0436
_refine_ls_shift/su_max 0.000
_refine_ls_shift/su_mean 0.000
_refine_ls_structure_factor_coef Fsqd
_refine_ls_weighting_details 'w=1/[\s^2^(Fo^2^)+(0.0231P)^2^] where P=(Fo^2^+2Fc^2^)/3'
_refine_ls_weighting_scheme calc
_refine_ls_wR_factor_gt 0.0895
_refine_ls_wR_factor_ref 0.0945
_reflns_Friedel_coverage 0.774
_reflns_Friedel_fraction_full 0.947
_reflns_Friedel_fraction_max 0.944
_reflns_number_gt 2644
_reflns_number_total 3261
_reflns_threshold_expression 'I > 2\s(I)'
_cod_data_source_file c8cc07996j2.cif
_cod_data_source_block cd17020
_cod_depositor_comments 'Adding full bibliography for 7122537--7122539.cif.'
_cod_original_cell_volume 898.1(3)
_cod_database_code 7122537
_shelx_space_group_comment
; 
The symmetry employed for this shelxl refinement is uniquely defined 
by the following loop, which should always be used as a source of 
symmetry information in preference to the above space-group names. 
They are only intended as comments. 
;
_shelx_estimated_absorpt_t_min 0.656
_shelx_estimated_absorpt_t_max 0.894
_shelxl_version_number 2013-4

loop_
_space_group_symop_operation_xyz
'x, y, z'
'-x, y+1/2, -z'

loop_
_atom_site_label
_atom_site_type_symbol
_atom_site_fract_x
_atom_site_fract_y
_atom_site_fract_z
_atom_site_U_iso_or_equiv
_atom_site_adp_type
_atom_site_occupancy
_atom_site_site_symmetry_order
_atom_site_calc_flag
_atom_site_refinement_flags_posn
_atom_site_refinement_flags_adp
Br1 Br 0.16721(6) -0.28895(10) 0.36721(4) 0.0650(3) Uani 1 1 d . .
N1 N 0.3045(4) 0.4528(7) 0.7441(3) 0.0347(11) Uani 1 1 d . .
O1 O 0.3221(3) 1.0007(6) 0.8179(3) 0.0484(10) Uani 1 1 d . .
O2 O 0.3829(4) 0.6230(7) 0.6168(3) 0.0474(10) Uani 1 1 d . .
C1 C 0.4457(5) 0.9366(10) 0.8088(5) 0.0540(17) Uani 1 1 d . .
H1A H 0.5056 1.0293 0.8483 0.065 Uiso 1 1 calc R U
H1B H 0.4600 0.9394 0.7386 0.065 Uiso 1 1 calc R U
C2 C 0.4543(4) 0.7077(13) 0.8507(4) 0.0424(11) Uani 1 1 d . .
H2 H 0.4689 0.7200 0.9248 0.051 Uiso 1 1 calc R U
C3 C 0.3192(5) 0.6207(8) 0.8222(4) 0.0336(12) Uani 1 1 d . .
C4 C 0.2461(5) 0.8250(8) 0.7810(4) 0.0373(12) Uani 1 1 d . .
H4 H 0.2388 0.8240 0.7069 0.045 Uiso 1 1 calc R U
C5 C 0.1186(5) 0.8513(8) 0.8103(4) 0.0358(12) Uani 1 1 d . .
C6 C 0.0946(5) 0.9855(9) 0.8875(4) 0.0455(14) Uani 1 1 d . .
H6 H 0.1590 1.0636 0.9233 0.055 Uiso 1 1 calc R U
C7 C -0.0237(5) 1.0054(10) 0.9124(5) 0.0524(16) Uani 1 1 d . .
H7 H -0.0384 1.0979 0.9642 0.063 Uiso 1 1 calc R U
C8 C -0.1190(6) 0.8903(11) 0.8616(5) 0.0543(16) Uani 1 1 d . .
H8 H -0.1985 0.9028 0.8789 0.065 Uiso 1 1 calc R U
C9 C -0.0967(6) 0.7545(12) 0.7838(5) 0.062(2) Uani 1 1 d . .
H9 H -0.1609 0.6743 0.7490 0.074 Uiso 1 1 calc R U
C10 C 0.0214(5) 0.7392(12) 0.7585(4) 0.0478(15) Uani 1 1 d . .
H10 H 0.0354 0.6510 0.7050 0.057 Uiso 1 1 calc R U
C11 C 0.2746(5) 0.5251(9) 0.9153(4) 0.0417(14) Uani 1 1 d . .
H11A H 0.1921 0.4704 0.8974 0.063 Uiso 1 1 calc R U
H11B H 0.2745 0.6336 0.9663 0.063 Uiso 1 1 calc R U
H11C H 0.3289 0.4108 0.9411 0.063 Uiso 1 1 calc R U
C12 C 0.5564(5) 0.5768(11) 0.8216(5) 0.0514(16) Uani 1 1 d . .
H12 H 0.5622 0.5633 0.7529 0.062 Uiso 1 1 calc R U
C13 C 0.6388(6) 0.4792(12) 0.8855(6) 0.0670(19) Uani 1 1 d . .
H13A H 0.6358 0.4894 0.9548 0.080 Uiso 1 1 calc R U
H13B H 0.7009 0.3991 0.8619 0.080 Uiso 1 1 calc R U
C14 C 0.3300(5) 0.4698(9) 0.6483(4) 0.0380(13) Uani 1 1 d . .
C15 C 0.2893(5) 0.2823(9) 0.5814(4) 0.0374(13) Uani 1 1 d . .
C16 C 0.1760(4) 0.1826(10) 0.5845(3) 0.0401(13) Uani 1 1 d . .
H16 H 0.1251 0.2294 0.6305 0.048 Uiso 1 1 calc R U
C17 C 0.1381(5) 0.0154(9) 0.5204(4) 0.0436(14) Uani 1 1 d . .
H17 H 0.0614 -0.0489 0.5217 0.052 Uiso 1 1 calc R U
C18 C 0.2149(5) -0.0544(9) 0.4547(4) 0.0400(13) Uani 1 1 d . .
C19 C 0.3263(5) 0.0424(10) 0.4493(4) 0.0495(16) Uani 1 1 d . .
H19 H 0.3775 -0.0069 0.4040 0.059 Uiso 1 1 calc R U
C20 C 0.3620(4) 0.2137(14) 0.5118(3) 0.0458(12) Uani 1 1 d . .
H20 H 0.4363 0.2834 0.5067 0.055 Uiso 1 1 calc R U
H1 H 0.290(5) 0.329(9) 0.768(4) 0.031(15) Uiso 1 1 d . .

loop_
_atom_site_aniso_label
_atom_site_aniso_U_11
_atom_site_aniso_U_22
_atom_site_aniso_U_33
_atom_site_aniso_U_23
_atom_site_aniso_U_13
_atom_site_aniso_U_12
Br1 0.0774(4) 0.0568(4) 0.0591(4) -0.0195(4) 0.0039(3) -0.0023(4)
N1 0.046(3) 0.022(3) 0.037(3) 0.004(2) 0.009(2) -0.004(2)
O1 0.047(2) 0.025(2) 0.075(3) 0.002(2) 0.017(2) -0.0071(18)
O2 0.060(2) 0.043(2) 0.041(2) 0.0061(18) 0.0149(18) -0.0080(19)
C1 0.054(4) 0.040(4) 0.070(4) 0.003(3) 0.015(3) -0.011(3)
C2 0.046(3) 0.037(3) 0.044(3) 0.004(4) 0.005(2) -0.002(4)
C3 0.042(3) 0.029(3) 0.031(3) -0.001(2) 0.008(2) -0.003(2)
C4 0.045(3) 0.027(3) 0.040(3) 0.000(2) 0.007(3) -0.003(2)
C5 0.044(3) 0.028(3) 0.036(3) 0.004(2) 0.004(2) 0.001(2)
C6 0.052(4) 0.032(3) 0.052(3) -0.006(3) 0.005(3) -0.008(3)
C7 0.052(4) 0.049(4) 0.059(4) -0.011(3) 0.019(3) 0.001(3)
C8 0.046(4) 0.058(4) 0.061(4) -0.001(3) 0.016(3) 0.003(3)
C9 0.050(3) 0.071(6) 0.062(3) -0.008(4) 0.000(3) -0.015(4)
C10 0.048(3) 0.048(4) 0.047(3) -0.011(3) 0.008(2) -0.002(3)
C11 0.052(3) 0.036(3) 0.038(3) 0.004(3) 0.011(3) -0.002(3)
C12 0.042(3) 0.055(4) 0.056(4) -0.003(3) 0.003(3) -0.003(3)
C13 0.051(4) 0.057(4) 0.092(5) 0.008(4) 0.008(4) 0.005(3)
C14 0.042(3) 0.036(3) 0.035(3) 0.008(3) 0.005(3) 0.004(3)
C15 0.040(3) 0.039(4) 0.032(3) 0.002(2) 0.002(2) 0.006(2)
C16 0.039(3) 0.045(4) 0.038(2) -0.006(3) 0.012(2) 0.002(3)
C17 0.038(3) 0.048(4) 0.046(3) 0.000(3) 0.011(3) -0.005(3)
C18 0.048(3) 0.042(3) 0.029(3) -0.003(2) 0.002(2) 0.002(3)
C19 0.044(3) 0.061(4) 0.047(3) -0.009(3) 0.017(3) 0.010(3)
C20 0.039(3) 0.055(3) 0.046(3) -0.003(4) 0.013(2) -0.010(4)

loop_
_atom_type_symbol
_atom_type_description
_atom_type_scat_dispersion_real
_atom_type_scat_dispersion_imag
_atom_type_scat_source
C C 0.0033 0.0016 'International Tables Vol C Tables 4.2.6.8 and 6.1.1.4'
H H 0.0000 0.0000 'International Tables Vol C Tables 4.2.6.8 and 6.1.1.4'
N N 0.0061 0.0033 'International Tables Vol C Tables 4.2.6.8 and 6.1.1.4'
O O 0.0106 0.0060 'International Tables Vol C Tables 4.2.6.8 and 6.1.1.4'
Br Br -0.2901 2.4595 'International Tables Vol C Tables 4.2.6.8 and 6.1.1.4'

loop_
_geom_angle_atom_site_label_1
_geom_angle_atom_site_label_2
_geom_angle_atom_site_label_3
_geom_angle
C14 N1 C3 126.7(5)
C14 N1 H1 119(4)
C3 N1 H1 113(3)
C4 O1 C1 105.4(4)
O1 C1 C2 104.0(4)
O1 C1 H1A 111.0
C2 C1 H1A 111.0
O1 C1 H1B 111.0
C2 C1 H1B 111.0
H1A C1 H1B 109.0
C12 C2 C1 115.5(5)
C12 C2 C3 117.5(6)
C1 C2 C3 103.2(4)
C12 C2 H2 106.6
C1 C2 H2 106.6
C3 C2 H2 106.6
N1 C3 C11 106.4(4)
N1 C3 C4 109.6(4)
C11 C3 C4 113.7(4)
N1 C3 C2 115.2(4)
C11 C3 C2 109.7(4)
C4 C3 C2 102.6(4)
O1 C4 C5 110.0(4)
O1 C4 C3 105.4(4)
C5 C4 C3 116.3(4)
O1 C4 H4 108.3
C5 C4 H4 108.3
C3 C4 H4 108.3
C10 C5 C6 118.1(5)
C10 C5 C4 119.4(5)
C6 C5 C4 122.5(5)
C5 C6 C7 121.0(5)
C5 C6 H6 119.5
C7 C6 H6 119.5
C8 C7 C6 120.4(6)
C8 C7 H7 119.8
C6 C7 H7 119.8
C7 C8 C9 119.5(6)
C7 C8 H8 120.3
C9 C8 H8 120.3
C10 C9 C8 119.5(6)
C10 C9 H9 120.2
C8 C9 H9 120.2
C5 C10 C9 121.5(6)
C5 C10 H10 119.2
C9 C10 H10 119.2
C3 C11 H11A 109.5
C3 C11 H11B 109.5
H11A C11 H11B 109.5
C3 C11 H11C 109.5
H11A C11 H11C 109.5
H11B C11 H11C 109.5
C13 C12 C2 124.4(6)
C13 C12 H12 117.8
C2 C12 H12 117.8
C12 C13 H13A 120.0
C12 C13 H13B 120.0
H13A C13 H13B 120.0
O2 C14 N1 123.8(5)
O2 C14 C15 121.5(5)
N1 C14 C15 114.7(5)
C20 C15 C16 118.7(5)
C20 C15 C14 119.6(5)
C16 C15 C14 121.5(5)
C17 C16 C15 120.9(5)
C17 C16 H16 119.6
C15 C16 H16 119.6
C18 C17 C16 118.9(5)
C18 C17 H17 120.6
C16 C17 H17 120.6
C17 C18 C19 121.4(5)
C17 C18 Br1 120.0(4)
C19 C18 Br1 118.6(4)
C18 C19 C20 119.3(5)
C18 C19 H19 120.3
C20 C19 H19 120.3
C15 C20 C19 120.7(5)
C15 C20 H20 119.7
C19 C20 H20 119.7

loop_
_geom_bond_atom_site_label_1
_geom_bond_atom_site_label_2
_geom_bond_distance
Br1 C18 1.899(5)
N1 C14 1.347(6)
N1 C3 1.470(7)
N1 H1 0.86(5)
O1 C4 1.421(6)
O1 C1 1.427(7)
O2 C14 1.222(7)
C1 C2 1.533(10)
C1 H1A 0.9700
C1 H1B 0.9700
C2 C12 1.476(8)
C2 C3 1.566(7)
C2 H2 0.9800
C3 C11 1.517(7)
C3 C4 1.562(7)
C4 C5 1.504(7)
C4 H4 0.9800
C5 C10 1.373(7)
C5 C6 1.380(8)
C6 C7 1.381(8)
C6 H6 0.9300
C7 C8 1.364(9)
C7 H7 0.9300
C8 C9 1.387(9)
C8 H8 0.9300
C9 C10 1.378(8)
C9 H9 0.9300
C10 H10 0.9300
C11 H11A 0.9600
C11 H11B 0.9600
C11 H11C 0.9600
C12 C13 1.300(8)
C12 H12 0.9300
C13 H13A 0.9300
C13 H13B 0.9300
C14 C15 1.501(8)
C15 C20 1.371(7)
C15 C16 1.388(7)
C16 C17 1.376(8)
C16 H16 0.9300
C17 C18 1.364(7)
C17 H17 0.9300
C18 C19 1.367(8)
C19 C20 1.378(9)
C19 H19 0.9300
C20 H20 0.9300

loop_
_geom_hbond_atom_site_label_D
_geom_hbond_atom_site_label_H
_geom_hbond_atom_site_label_A
_geom_hbond_distance_DH
_geom_hbond_distance_HA
_geom_hbond_distance_DA
_geom_hbond_angle_DHA
_geom_hbond_site_symmetry_A
N1 H1 O1 0.86(5) 2.17(5) 2.988(6) 159(5) 1_545
C4 H4 O2 0.98 2.45 3.084(7) 121.9 .
C1 H1B O2 0.97 2.62 3.218(8) 120.2 .
N1 H1 O1 0.86(5) 2.17(5) 2.988(6) 159(5) 1_545
C4 H4 O2 0.98 2.45 3.084(7) 121.9 .
C1 H1B O2 0.97 2.62 3.218(8) 120.2 .
C1 H1B O2 0.97 2.62 3.218(8) 120.2 .
C4 H4 O2 0.98 2.45 3.084(7) 121.9 .
N1 H1 O1 0.86(5) 2.17(5) 2.988(6) 159(5) 1_545

loop_
_geom_torsion_atom_site_label_1
_geom_torsion_atom_site_label_2
_geom_torsion_atom_site_label_3
_geom_torsion_atom_site_label_4
_geom_torsion
C4 O1 C1 C2 -45.4(5)
O1 C1 C2 C12 161.3(5)
O1 C1 C2 C3 31.7(6)
C14 N1 C3 C11 178.3(5)
C14 N1 C3 C4 55.0(6)
C14 N1 C3 C2 -60.0(7)
C12 C2 C3 N1 -17.4(7)
C1 C2 C3 N1 111.0(5)
C12 C2 C3 C11 102.5(5)
C1 C2 C3 C11 -129.1(5)
C12 C2 C3 C4 -136.3(5)
C1 C2 C3 C4 -7.9(5)
C1 O1 C4 C5 166.1(4)
C1 O1 C4 C3 40.0(5)
N1 C3 C4 O1 -141.1(4)
C11 C3 C4 O1 100.0(5)
C2 C3 C4 O1 -18.3(5)
N1 C3 C4 C5 96.8(5)
C11 C3 C4 C5 -22.1(6)
C2 C3 C4 C5 -140.4(4)
O1 C4 C5 C10 160.4(5)
C3 C4 C5 C10 -79.8(6)
O1 C4 C5 C6 -19.2(7)
C3 C4 C5 C6 100.5(6)
C10 C5 C6 C7 0.4(8)
C4 C5 C6 C7 -179.9(5)
C5 C6 C7 C8 0.7(9)
C6 C7 C8 C9 -0.7(10)
C7 C8 C9 C10 -0.6(10)
C6 C5 C10 C9 -1.7(9)
C4 C5 C10 C9 178.6(6)
C8 C9 C10 C5 1.8(10)
C1 C2 C12 C13 125.6(7)
C3 C2 C12 C13 -112.1(7)
C3 N1 C14 O2 8.7(9)
C3 N1 C14 C15 -171.9(5)
O2 C14 C15 C20 37.1(8)
N1 C14 C15 C20 -142.3(5)
O2 C14 C15 C16 -139.5(6)
N1 C14 C15 C16 41.0(7)
C20 C15 C16 C17 1.2(8)
C14 C15 C16 C17 177.8(5)
C15 C16 C17 C18 1.3(8)
C16 C17 C18 C19 -2.0(9)
C16 C17 C18 Br1 178.6(4)
C17 C18 C19 C20 0.2(9)
Br1 C18 C19 C20 179.6(5)
C16 C15 C20 C19 -3.0(9)
C14 C15 C20 C19 -179.8(5)
C18 C19 C20 C15 2.4(9)
